data_8103600
loop_
_publ_author_name
'Voellenkle, H.'

_publ_section_title
;
 Verfeinerung der Kristallstrukturen von Li2 Si O3 und Li2 Ge O3
;
_journal_name_full 'Zeitschrift fuer Kristallographie (149,1979-)'
_journal_page_first 77
_journal_page_last 81
_journal_volume 154
_journal_year 1981
_chemical_formula_sum 'Ge Li2 O3'
_chemical_name_systematic 'Li2 (Ge O3)'
_space_group_IT_number 36
_symmetry_space_group_name_Hall 'C 2c -2'
_symmetry_space_group_name_H-M 'C m c 21'
_cell_angle_alpha 90
_cell_angle_beta 90
_cell_angle_gamma 90
_cell_formula_units_Z 4
_cell_length_a 9.634
_cell_length_b 5.481
_cell_length_c 4.843
_cell_volume 255.730
_citation_journal_id_ASTM ZEKRDZ
_cod_data_source_file Voellenkle_ZEKRDZ_1981_320.cif
_cod_data_source_block Ge1Li2O3
_cod_original_cell_volume 255.7295
_cod_original_formula_sum 'Ge1 Li2 O3'
_cod_database_code 8103600

loop_
_symmetry_equiv_pos_as_xyz
x,y,z
-x,-y,z+1/2
-x,y,z
x,-y,z+1/2
x+1/2,y+1/2,z
-x+1/2,-y+1/2,z+1/2
-x+1/2,y+1/2,z
x+1/2,-y+1/2,z+1/2

loop_
_atom_site_label
_atom_site_type_symbol
_atom_site_fract_x
_atom_site_fract_y
_atom_site_fract_z
_atom_site_occupancy
_atom_site_U_iso_or_equiv
Ge1 Ge+4 0 0.1782 0.5 1 0.0
O1 O-2 0 0.1315 0.8703 1 0.0
Li1 Li+1 0.1758 0.344 0.0153 1 0.0
O2 O-2 0.1522 0.3173 0.4086 1 0.0
